data_7128120
loop_
_publ_author_name
'Dai, Longji'
'Yuan, Jianjun'
'Wu, Cui'
'Chen, Zhiyuan'

_publ_section_title
;
 Pd-Catalyzed double carbopalladation/<i>syn</i>-insertion cascade
 reactions toward medium-size sulfoximine heterocycles.
;
_journal_issue 35
_journal_name_full 'Chemical communications (Cambridge, England)'
_journal_page_first 4271
_journal_page_last 4274
_journal_paper_doi 10.1039/d1cc00846c
_journal_volume 57
_journal_year 2021
_chemical_formula_sum 'C29 H21 N O S'
_chemical_formula_weight 431.52
_space_group_crystal_system monoclinic
_space_group_IT_number 14
_space_group_name_Hall '-P 2yn'
_space_group_name_H-M_alt 'P 1 21/n 1'
_atom_sites_solution_hydrogens geom
_audit_creation_method SHELXL-2014/7
_audit_update_record
;
2021-01-27 deposited with the CCDC.	2021-03-22 downloaded from the CCDC.
;
_cell_angle_alpha 90
_cell_angle_beta 94.919(5)
_cell_angle_gamma 90
_cell_formula_units_Z 8
_cell_length_a 11.6422(5)
_cell_length_b 10.9274(6)
_cell_length_c 35.290(2)
_cell_measurement_reflns_used 14367
_cell_measurement_temperature 293(2)
_cell_measurement_theta_max 27.9080
_cell_measurement_theta_min 3.5410
_cell_volume 4473.0(4)
_computing_cell_refinement 'Bruker FRAMBO'
_computing_data_collection 'Bruker FRAMBO'
_computing_data_reduction 'Bruker SAINT'
_computing_molecular_graphics 'Bruker SHELXTL'
_computing_publication_material 'Bruker SHELXTL'
_computing_structure_refinement 'SHELXL-2014/7 (Sheldrick, 2014)'
_computing_structure_solution 'Bruker SHELXTL'
_diffrn_ambient_temperature 293(2)
_diffrn_measured_fraction_theta_full 0.997
_diffrn_measured_fraction_theta_max 0.997
_diffrn_measurement_device_type 'multiwire proportional'
_diffrn_measurement_method 'phi and omega scans'
_diffrn_radiation_type MoK\a
_diffrn_radiation_wavelength 0.71073
_diffrn_reflns_av_R_equivalents 0.0400
_diffrn_reflns_av_unetI/netI 0.0310
_diffrn_reflns_Laue_measured_fraction_full 0.997
_diffrn_reflns_Laue_measured_fraction_max 0.997
_diffrn_reflns_limit_h_max 13
_diffrn_reflns_limit_h_min -13
_diffrn_reflns_limit_k_max 12
_diffrn_reflns_limit_k_min -12
_diffrn_reflns_limit_l_max 41
_diffrn_reflns_limit_l_min -41
_diffrn_reflns_number 42096
_diffrn_reflns_point_group_measured_fraction_full 0.997
_diffrn_reflns_point_group_measured_fraction_max 0.997
_diffrn_reflns_theta_full 25.000
_diffrn_reflns_theta_max 25.000
_diffrn_reflns_theta_min 3.352
_exptl_absorpt_coefficient_mu 0.166
_exptl_absorpt_correction_T_max 1.00000
_exptl_absorpt_correction_T_min 0.52192
_exptl_absorpt_correction_type none
_exptl_crystal_colour COLORLESS
_exptl_crystal_density_diffrn 1.282
_exptl_crystal_description BLOCK
_exptl_crystal_F_000 1808
_exptl_crystal_size_max 0.300
_exptl_crystal_size_mid 0.280
_exptl_crystal_size_min 0.270
_refine_diff_density_max 0.272
_refine_diff_density_min -0.386
_refine_diff_density_rms 0.040
_refine_ls_extinction_method none
_refine_ls_goodness_of_fit_ref 1.070
_refine_ls_hydrogen_treatment constr
_refine_ls_matrix_type full
_refine_ls_number_parameters 577
_refine_ls_number_reflns 7834
_refine_ls_number_restraints 0
_refine_ls_restrained_S_all 1.070
_refine_ls_R_factor_all 0.0653
_refine_ls_R_factor_gt 0.0526
_refine_ls_shift/su_max 0.000
_refine_ls_shift/su_mean 0.000
_refine_ls_structure_factor_coef Fsqd
_refine_ls_weighting_details 'w=1/[\s^2^(Fo^2^)+(0.0560P)^2^+2.1216P] where P=(Fo^2^+2Fc^2^)/3'
_refine_ls_weighting_scheme calc
_refine_ls_wR_factor_gt 0.1259
_refine_ls_wR_factor_ref 0.1319
_reflns_Friedel_coverage 0.000
_reflns_number_gt 6448
_reflns_number_total 7834
_reflns_threshold_expression 'I > 2\s(I)'
_cod_data_source_file d1cc00846c2.cif
_cod_data_source_block 1
_cod_depositor_comments
;
         Adding full bibliography for 7128120.cif.

2024-09-02
Z value and formula fixed to values more according to usual
chemical conventions.                 miguel
;
_cod_original_formula_sum 'C58 H42 N2 O2 S2'
_cod_original_formula_weight 863.05
_cod_original_formula_units_Z 4
_cod_original_sg_symbol_H-M 'P 21/n'
_cod_database_code 7128120
_shelx_shelxl_version_number 2014/7
_shelx_space_group_comment
; 
The symmetry employed for this shelxl refinement is uniquely defined 
by the following loop, which should always be used as a source of 
symmetry information in preference to the above space-group names. 
They are only intended as comments. 
;
_shelx_estimated_absorpt_t_min 0.952
_shelx_estimated_absorpt_t_max 0.956

loop_
_space_group_symop_operation_xyz
'x, y, z'
'-x+1/2, y+1/2, -z+1/2'
'-x, -y, -z'
'x-1/2, -y-1/2, z-1/2'

loop_
_atom_site_label
_atom_site_type_symbol
_atom_site_fract_x
_atom_site_fract_y
_atom_site_fract_z
_atom_site_U_iso_or_equiv
_atom_site_adp_type
_atom_site_occupancy
_atom_site_site_symmetry_order
_atom_site_calc_flag
_atom_site_refinement_flags_posn
_atom_site_refinement_flags_adp
_atom_site_refinement_flags_occupancy
_atom_site_disorder_assembly
_atom_site_disorder_group
C1 C 0.2475(2) 0.8270(2) 0.46805(8) 0.0575(7) Uani 1 1 d . . . . .
H1A H 0.1840 0.8113 0.4509 0.069 Uiso 1 1 calc R U . . .
C2 C 0.2432(3) 0.9186(3) 0.49497(9) 0.0669(8) Uani 1 1 d . . . . .
H2A H 0.1757 0.9634 0.4962 0.080 Uiso 1 1 calc R U . . .
C3 C 0.3381(3) 0.9443(3) 0.52005(9) 0.0645(8) Uani 1 1 d . . . . .
H3A H 0.3332 1.0056 0.5381 0.077 Uiso 1 1 calc R U . . .
C4 C 0.4388(3) 0.8810(2) 0.51875(7) 0.0540(7) Uani 1 1 d . . . . .
H4A H 0.5026 0.9000 0.5354 0.065 Uiso 1 1 calc R U . . .
C5 C 0.4448(2) 0.7873(2) 0.49203(7) 0.0442(6) Uani 1 1 d . . . . .
C6 C 0.3485(2) 0.7584(2) 0.46698(7) 0.0448(6) Uani 1 1 d . . . . .
C7 C 0.3835(2) 0.6636(2) 0.44090(7) 0.0416(5) Uani 1 1 d . . . . .
C8 C 0.5058(2) 0.6380(2) 0.45253(6) 0.0395(5) Uani 1 1 d . . . . .
C9 C 0.5408(2) 0.7106(2) 0.48306(6) 0.0419(5) Uani 1 1 d . . . . .
C10 C 0.6565(2) 0.7203(2) 0.50379(7) 0.0475(6) Uani 1 1 d . . . . .
C11 C 0.7542(2) 0.7369(2) 0.48458(8) 0.0551(7) Uani 1 1 d . . . . .
H11A H 0.7474 0.7368 0.4581 0.066 Uiso 1 1 calc R U . . .
C12 C 0.8610(3) 0.7535(3) 0.50364(12) 0.0762(9) Uani 1 1 d . . . . .
H12A H 0.9255 0.7637 0.4901 0.091 Uiso 1 1 calc R U . . .
C13 C 0.8721(4) 0.7549(3) 0.54227(13) 0.0916(12) Uani 1 1 d . . . . .
H13A H 0.9442 0.7674 0.5552 0.110 Uiso 1 1 calc R U . . .
C14 C 0.7773(4) 0.7379(3) 0.56238(10) 0.0904(12) Uani 1 1 d . . . . .
H14A H 0.7855 0.7383 0.5888 0.108 Uiso 1 1 calc R U . . .
C15 C 0.6694(3) 0.7201(3) 0.54321(8) 0.0676(8) Uani 1 1 d . . . . .
H15A H 0.6055 0.7079 0.5569 0.081 Uiso 1 1 calc R U . . .
C16 C 0.3151(2) 0.6161(2) 0.41091(7) 0.0443(6) Uani 1 1 d . . . . .
C17 C 0.1876(2) 0.6149(2) 0.41059(7) 0.0473(6) Uani 1 1 d . . . . .
C18 C 0.1350(2) 0.5644(3) 0.44080(8) 0.0564(7) Uani 1 1 d . . . . .
H18A H 0.1802 0.5357 0.4619 0.068 Uiso 1 1 calc R U . . .
C19 C 0.0166(3) 0.5562(3) 0.43982(10) 0.0707(8) Uani 1 1 d . . . . .
H19A H -0.0173 0.5207 0.4601 0.085 Uiso 1 1 calc R U . . .
C20 C -0.0508(3) 0.5996(3) 0.40959(11) 0.0752(9) Uani 1 1 d . . . . .
H20A H -0.1306 0.5947 0.4092 0.090 Uiso 1 1 calc R U . . .
C21 C -0.0014(3) 0.6506(3) 0.37963(11) 0.0803(10) Uani 1 1 d . . . . .
H21A H -0.0478 0.6806 0.3590 0.096 Uiso 1 1 calc R U . . .
C22 C 0.1183(2) 0.6579(3) 0.37979(8) 0.0642(8) Uani 1 1 d . . . . .
H22A H 0.1514 0.6918 0.3591 0.077 Uiso 1 1 calc R U . . .
C23 C 0.5130(2) 0.7430(2) 0.36819(8) 0.0580(7) Uani 1 1 d . . . . .
H23A H 0.5057 0.7739 0.3933 0.087 Uiso 1 1 calc R U . . .
H23B H 0.5913 0.7524 0.3620 0.087 Uiso 1 1 calc R U . . .
H23C H 0.4627 0.7878 0.3502 0.087 Uiso 1 1 calc R U . . .
C24 C 0.57528(19) 0.5393(2) 0.43716(6) 0.0390(5) Uani 1 1 d . . . . .
C25 C 0.5741(2) 0.5110(2) 0.39853(7) 0.0412(5) Uani 1 1 d . . . . .
C26 C 0.6417(2) 0.4190(2) 0.38459(8) 0.0514(6) Uani 1 1 d . . . . .
H26A H 0.6384 0.4032 0.3586 0.062 Uiso 1 1 calc R U . . .
C27 C 0.7132(2) 0.3523(2) 0.40953(8) 0.0567(7) Uani 1 1 d . . . . .
H27A H 0.7597 0.2913 0.4006 0.068 Uiso 1 1 calc R U . . .
C28 C 0.7156(2) 0.3763(2) 0.44808(8) 0.0532(6) Uani 1 1 d . . . . .
H28A H 0.7635 0.3305 0.4651 0.064 Uiso 1 1 calc R U . . .
C29 C 0.6480(2) 0.4673(2) 0.46167(7) 0.0449(6) Uani 1 1 d . . . . .
H29A H 0.6508 0.4810 0.4877 0.054 Uiso 1 1 calc R U . . .
C30 C 0.84714(19) 0.1140(2) 0.33745(6) 0.0380(5) Uani 1 1 d . . . . .
C31 C 0.9548(2) 0.0876(2) 0.35685(7) 0.0458(6) Uani 1 1 d . . . . .
H31A H 1.0219 0.1195 0.3483 0.055 Uiso 1 1 calc R U . . .
C32 C 0.9600(2) 0.0142(3) 0.38856(7) 0.0553(7) Uani 1 1 d . . . . .
H32A H 1.0313 -0.0026 0.4015 0.066 Uiso 1 1 calc R U . . .
C33 C 0.8611(2) -0.0354(3) 0.40173(8) 0.0601(7) Uani 1 1 d . . . . .
H33A H 0.8668 -0.0843 0.4234 0.072 Uiso 1 1 calc R U . . .
C34 C 0.7553(2) -0.0126(2) 0.38302(7) 0.0502(6) Uani 1 1 d . . . . .
H34A H 0.6893 -0.0473 0.3915 0.060 Uiso 1 1 calc R U . . .
C35 C 0.74757(19) 0.0628(2) 0.35117(6) 0.0380(5) Uani 1 1 d . . . . .
C36 C 0.64807(18) 0.0985(2) 0.32596(6) 0.0371(5) Uani 1 1 d . . . . .
C37 C 0.52834(19) 0.0621(2) 0.33198(7) 0.0397(5) Uani 1 1 d . . . . .
C38 C 0.4583(2) 0.0049(2) 0.30362(7) 0.0472(6) Uani 1 1 d . . . . .
H38A H 0.4858 -0.0088 0.2800 0.057 Uiso 1 1 calc R U . . .
C39 C 0.3481(2) -0.0319(3) 0.30989(8) 0.0592(7) Uani 1 1 d . . . . .
H39A H 0.3018 -0.0696 0.2905 0.071 Uiso 1 1 calc R U . . .
C40 C 0.3067(2) -0.0129(3) 0.34479(9) 0.0644(8) Uani 1 1 d . . . . .
H40A H 0.2325 -0.0379 0.3489 0.077 Uiso 1 1 calc R U . . .
C41 C 0.3742(2) 0.0424(3) 0.37332(9) 0.0623(8) Uani 1 1 d . . . . .
H41A H 0.3461 0.0546 0.3969 0.075 Uiso 1 1 calc R U . . .
C42 C 0.4849(2) 0.0806(2) 0.36714(7) 0.0521(6) Uani 1 1 d . . . . .
H42A H 0.5304 0.1188 0.3866 0.063 Uiso 1 1 calc R U . . .
C43 C 0.81174(18) 0.1777(2) 0.30180(6) 0.0363(5) Uani 1 1 d . . . . .
C44 C 0.88464(18) 0.2260(2) 0.27689(6) 0.0377(5) Uani 1 1 d . . . . .
C45 C 1.00416(19) 0.2632(2) 0.29010(7) 0.0411(5) Uani 1 1 d . . . . .
C46 C 1.0253(2) 0.3386(2) 0.32158(8) 0.0516(6) Uani 1 1 d . . . . .
H46A H 0.9641 0.3679 0.3343 0.062 Uiso 1 1 calc R U . . .
C47 C 1.1363(2) 0.3702(3) 0.33402(9) 0.0632(8) Uani 1 1 d . . . . .
H47A H 1.1501 0.4218 0.3549 0.076 Uiso 1 1 calc R U . . .
C48 C 1.2267(2) 0.3258(3) 0.31579(10) 0.0705(9) Uani 1 1 d . . . . .
H48A H 1.3019 0.3454 0.3248 0.085 Uiso 1 1 calc R U . . .
C49 C 1.2070(2) 0.2525(3) 0.28432(10) 0.0663(8) Uani 1 1 d . . . . .
H49A H 1.2689 0.2228 0.2721 0.080 Uiso 1 1 calc R U . . .
C50 C 1.0958(2) 0.2225(2) 0.27073(8) 0.0491(6) Uani 1 1 d . . . . .
H50A H 1.0825 0.1755 0.2488 0.059 Uiso 1 1 calc R U . . .
C51 C 0.68575(18) 0.1659(2) 0.29661(6) 0.0355(5) Uani 1 1 d . . . . .
C52 C 0.61112(17) 0.2389(2) 0.26883(6) 0.0354(5) Uani 1 1 d . . . . .
C53 C 0.63402(18) 0.2563(2) 0.23100(6) 0.0374(5) Uani 1 1 d . . . . .
C54 C 0.5709(2) 0.3357(2) 0.20652(7) 0.0449(6) Uani 1 1 d . . . . .
H54A H 0.5897 0.3464 0.1817 0.054 Uiso 1 1 calc R U . . .
C55 C 0.4804(2) 0.3977(2) 0.21976(7) 0.0487(6) Uani 1 1 d . . . . .
H55A H 0.4371 0.4513 0.2039 0.058 Uiso 1 1 calc R U . . .
C56 C 0.45363(19) 0.3807(2) 0.25649(7) 0.0462(6) Uani 1 1 d . . . . .
H56A H 0.3917 0.4229 0.2652 0.055 Uiso 1 1 calc R U . . .
C57 C 0.51722(18) 0.3020(2) 0.28073(7) 0.0406(5) Uani 1 1 d . . . . .
H57A H 0.4967 0.2911 0.3054 0.049 Uiso 1 1 calc R U . . .
C58 C 0.7479(2) 0.0318(2) 0.22113(7) 0.0512(6) Uani 1 1 d . . . . .
H58A H 0.7457 0.0140 0.2477 0.077 Uiso 1 1 calc R U . . .
H58B H 0.6789 0.0021 0.2074 0.077 Uiso 1 1 calc R U . . .
H58C H 0.8137 -0.0074 0.2118 0.077 Uiso 1 1 calc R U . . .
N1 N 0.35137(17) 0.5648(2) 0.37840(6) 0.0516(5) Uani 1 1 d . . . . .
N2 N 0.86356(16) 0.24587(19) 0.23845(5) 0.0449(5) Uani 1 1 d . . . . .
O1 O 0.48650(17) 0.54138(19) 0.32868(5) 0.0643(5) Uani 1 1 d . . . . .
O2 O 0.76134(14) 0.21547(19) 0.17472(5) 0.0570(5) Uani 1 1 d . . . . .
S1 S 0.47528(5) 0.58657(6) 0.36633(2) 0.04725(18) Uani 1 1 d . . . . .
S2 S 0.75810(5) 0.19086(6) 0.21476(2) 0.04152(16) Uani 1 1 d . . . . .

loop_
_atom_site_aniso_label
_atom_site_aniso_U_11
_atom_site_aniso_U_22
_atom_site_aniso_U_33
_atom_site_aniso_U_23
_atom_site_aniso_U_13
_atom_site_aniso_U_12
C1 0.0591(16) 0.0470(15) 0.0673(18) -0.0019(13) 0.0101(14) 0.0104(13)
C2 0.079(2) 0.0479(16) 0.076(2) -0.0035(15) 0.0220(17) 0.0204(15)
C3 0.091(2) 0.0437(15) 0.0623(18) -0.0102(13) 0.0251(17) 0.0074(15)
C4 0.0751(18) 0.0404(14) 0.0483(15) -0.0047(11) 0.0158(13) -0.0007(13)
C5 0.0589(15) 0.0361(12) 0.0395(13) 0.0010(10) 0.0158(11) 0.0008(11)
C6 0.0543(14) 0.0358(12) 0.0459(14) 0.0025(11) 0.0128(12) 0.0028(11)
C7 0.0470(13) 0.0371(12) 0.0412(13) -0.0016(10) 0.0073(11) 0.0020(10)
C8 0.0472(13) 0.0360(12) 0.0362(12) -0.0005(10) 0.0095(10) -0.0011(10)
C9 0.0511(14) 0.0385(12) 0.0370(13) -0.0004(10) 0.0086(11) -0.0016(11)
C10 0.0624(16) 0.0354(13) 0.0438(14) -0.0078(10) -0.0007(12) 0.0025(12)
C11 0.0565(16) 0.0459(15) 0.0616(17) -0.0066(13) -0.0023(13) -0.0004(13)
C12 0.0625(19) 0.0541(18) 0.110(3) -0.0132(18) -0.0069(18) 0.0004(15)
C13 0.086(3) 0.067(2) 0.114(3) -0.027(2) -0.039(2) 0.016(2)
C14 0.127(3) 0.076(2) 0.061(2) -0.0206(18) -0.034(2) 0.031(2)
C15 0.093(2) 0.0588(18) 0.0488(17) -0.0088(13) -0.0061(16) 0.0131(16)
C16 0.0484(13) 0.0388(13) 0.0461(14) 0.0016(11) 0.0056(11) 0.0012(11)
C17 0.0466(13) 0.0422(13) 0.0526(15) -0.0005(11) 0.0013(12) 0.0019(11)
C18 0.0523(15) 0.0565(16) 0.0603(17) 0.0079(13) 0.0047(13) 0.0018(13)
C19 0.0548(17) 0.071(2) 0.088(2) 0.0088(17) 0.0162(16) -0.0013(15)
C20 0.0477(16) 0.075(2) 0.103(3) 0.0043(19) 0.0051(17) 0.0050(16)
C21 0.062(2) 0.085(2) 0.089(2) 0.013(2) -0.0179(18) 0.0178(18)
C22 0.0618(18) 0.0686(19) 0.0618(18) 0.0125(15) 0.0020(14) 0.0039(15)
C23 0.0657(17) 0.0500(16) 0.0604(17) 0.0081(13) 0.0170(14) 0.0013(14)
C24 0.0420(12) 0.0338(12) 0.0417(13) -0.0006(10) 0.0069(10) -0.0038(10)
C25 0.0449(13) 0.0361(12) 0.0432(13) -0.0045(10) 0.0076(10) -0.0035(10)
C26 0.0588(15) 0.0458(14) 0.0511(15) -0.0111(12) 0.0138(12) -0.0003(13)
C27 0.0617(17) 0.0414(14) 0.0690(19) -0.0071(13) 0.0165(14) 0.0055(13)
C28 0.0561(15) 0.0422(14) 0.0619(17) 0.0062(12) 0.0080(13) 0.0064(12)
C29 0.0534(14) 0.0391(13) 0.0429(14) 0.0011(11) 0.0078(11) -0.0038(11)
C30 0.0387(12) 0.0373(12) 0.0374(12) -0.0056(10) 0.0004(10) 0.0034(10)
C31 0.0397(13) 0.0516(15) 0.0450(14) -0.0014(11) -0.0022(11) 0.0021(11)
C32 0.0535(15) 0.0607(17) 0.0492(15) 0.0010(13) -0.0098(12) 0.0070(13)
C33 0.0707(18) 0.0624(18) 0.0461(15) 0.0133(13) -0.0024(13) 0.0046(15)
C34 0.0562(15) 0.0530(15) 0.0417(14) 0.0036(12) 0.0053(12) -0.0032(12)
C35 0.0409(12) 0.0387(12) 0.0341(12) -0.0053(10) 0.0016(10) -0.0014(10)
C36 0.0370(11) 0.0375(12) 0.0368(12) -0.0046(10) 0.0033(10) -0.0016(10)
C37 0.0369(12) 0.0374(12) 0.0454(13) 0.0008(10) 0.0067(10) -0.0013(10)
C38 0.0458(14) 0.0514(15) 0.0442(14) 0.0008(12) 0.0026(11) -0.0041(12)
C39 0.0436(14) 0.0637(18) 0.0687(19) 0.0026(15) -0.0052(13) -0.0109(13)
C40 0.0361(14) 0.072(2) 0.086(2) 0.0068(17) 0.0122(14) -0.0022(14)
C41 0.0537(16) 0.0711(19) 0.0653(18) -0.0032(15) 0.0242(14) 0.0026(15)
C42 0.0486(14) 0.0562(16) 0.0526(15) -0.0096(12) 0.0109(12) -0.0075(12)
C43 0.0326(11) 0.0381(12) 0.0378(12) -0.0023(10) 0.0013(9) 0.0004(9)
C44 0.0337(11) 0.0374(12) 0.0420(13) 0.0001(10) 0.0026(10) 0.0002(10)
C45 0.0351(12) 0.0397(13) 0.0482(14) 0.0035(11) 0.0013(10) -0.0041(10)
C46 0.0424(14) 0.0489(15) 0.0625(17) -0.0062(13) -0.0015(12) -0.0027(12)
C47 0.0576(17) 0.0567(17) 0.072(2) -0.0048(15) -0.0138(15) -0.0128(14)
C48 0.0398(15) 0.078(2) 0.091(2) -0.0020(18) -0.0086(15) -0.0153(15)
C49 0.0361(14) 0.071(2) 0.093(2) 0.0035(18) 0.0131(14) -0.0032(14)
C50 0.0380(13) 0.0486(15) 0.0616(16) 0.0013(12) 0.0085(11) -0.0068(11)
C51 0.0316(11) 0.0390(12) 0.0362(12) -0.0044(10) 0.0038(9) -0.0016(9)
C52 0.0288(11) 0.0356(12) 0.0414(13) -0.0015(10) 0.0012(9) -0.0052(9)
C53 0.0329(11) 0.0369(12) 0.0425(13) -0.0030(10) 0.0028(10) -0.0020(10)
C54 0.0460(13) 0.0459(14) 0.0419(14) 0.0032(11) -0.0016(11) -0.0008(11)
C55 0.0429(13) 0.0466(14) 0.0551(16) 0.0072(12) -0.0052(12) 0.0071(11)
C56 0.0339(12) 0.0443(14) 0.0605(16) -0.0008(12) 0.0040(11) 0.0039(11)
C57 0.0347(12) 0.0403(13) 0.0473(14) -0.0006(11) 0.0058(10) -0.0020(10)
C58 0.0500(14) 0.0481(15) 0.0547(16) -0.0104(12) 0.0010(12) 0.0041(12)
N1 0.0470(12) 0.0583(13) 0.0492(12) -0.0106(10) 0.0028(9) -0.0037(10)
N2 0.0360(10) 0.0564(13) 0.0423(11) 0.0055(10) 0.0035(8) -0.0040(9)
O1 0.0717(12) 0.0809(14) 0.0405(10) -0.0128(9) 0.0064(9) 0.0045(11)
O2 0.0472(10) 0.0868(14) 0.0373(9) 0.0053(9) 0.0051(8) 0.0084(9)
S1 0.0534(4) 0.0501(4) 0.0386(3) -0.0064(3) 0.0059(3) 0.0001(3)
S2 0.0353(3) 0.0520(4) 0.0374(3) -0.0016(3) 0.0035(2) 0.0027(3)

loop_
_atom_type_symbol
_atom_type_description
_atom_type_scat_dispersion_real
_atom_type_scat_dispersion_imag
_atom_type_scat_source
C C 0.0033 0.0016 'International Tables Vol C Tables 4.2.6.8 and 6.1.1.4'
H H 0.0000 0.0000 'International Tables Vol C Tables 4.2.6.8 and 6.1.1.4'
N N 0.0061 0.0033 'International Tables Vol C Tables 4.2.6.8 and 6.1.1.4'
O O 0.0106 0.0060 'International Tables Vol C Tables 4.2.6.8 and 6.1.1.4'
S S 0.1246 0.1234 'International Tables Vol C Tables 4.2.6.8 and 6.1.1.4'

loop_
_geom_angle_atom_site_label_1
_geom_angle_atom_site_label_2
_geom_angle_atom_site_label_3
_geom_angle
_geom_angle_site_symmetry_1
_geom_angle_site_symmetry_3
_geom_angle_publ_flag
C2 C1 C6 119.1(3) . . ?
C2 C1 H1A 120.5 . . ?
C6 C1 H1A 120.5 . . ?
C3 C2 C1 120.8(3) . . ?
C3 C2 H2A 119.6 . . ?
C1 C2 H2A 119.6 . . ?
C4 C3 C2 121.1(3) . . ?
C4 C3 H3A 119.5 . . ?
C2 C3 H3A 119.5 . . ?
C3 C4 C5 119.1(3) . . ?
C3 C4 H4A 120.4 . . ?
C5 C4 H4A 120.4 . . ?
C4 C5 C6 120.4(2) . . ?
C4 C5 C9 130.8(2) . . ?
C6 C5 C9 108.7(2) . . ?
C1 C6 C5 119.4(2) . . ?
C1 C6 C7 132.5(2) . . ?
C5 C6 C7 107.7(2) . . ?
C16 C7 C6 125.2(2) . . ?
C16 C7 C8 128.8(2) . . ?
C6 C7 C8 105.9(2) . . ?
C9 C8 C7 108.9(2) . . ?
C9 C8 C24 125.1(2) . . ?
C7 C8 C24 125.5(2) . . ?
C8 C9 C5 108.9(2) . . ?
C8 C9 C10 128.7(2) . . ?
C5 C9 C10 122.3(2) . . ?
C15 C10 C11 117.9(3) . . ?
C15 C10 C9 120.7(3) . . ?
C11 C10 C9 121.2(2) . . ?
C12 C11 C10 121.6(3) . . ?
C12 C11 H11A 119.2 . . ?
C10 C11 H11A 119.2 . . ?
C13 C12 C11 119.8(3) . . ?
C13 C12 H12A 120.1 . . ?
C11 C12 H12A 120.1 . . ?
C12 C13 C14 120.3(3) . . ?
C12 C13 H13A 119.8 . . ?
C14 C13 H13A 119.8 . . ?
C13 C14 C15 120.0(3) . . ?
C13 C14 H14A 120.0 . . ?
C15 C14 H14A 120.0 . . ?
C10 C15 C14 120.3(3) . . ?
C10 C15 H15A 119.9 . . ?
C14 C15 H15A 119.9 . . ?
C7 C16 N1 126.7(2) . . ?
C7 C16 C17 121.6(2) . . ?
N1 C16 C17 111.7(2) . . ?
C22 C17 C18 118.3(2) . . ?
C22 C17 C16 121.4(2) . . ?
C18 C17 C16 120.3(2) . . ?
C19 C18 C17 120.8(3) . . ?
C19 C18 H18A 119.6 . . ?
C17 C18 H18A 119.6 . . ?
C20 C19 C18 120.5(3) . . ?
C20 C19 H19A 119.8 . . ?
C18 C19 H19A 119.8 . . ?
C19 C20 C21 119.9(3) . . ?
C19 C20 H20A 120.0 . . ?
C21 C20 H20A 120.0 . . ?
C20 C21 C22 120.5(3) . . ?
C20 C21 H21A 119.8 . . ?
C22 C21 H21A 119.8 . . ?
C17 C22 C21 120.0(3) . . ?
C17 C22 H22A 120.0 . . ?
C21 C22 H22A 120.0 . . ?
S1 C23 H23A 109.5 . . ?
S1 C23 H23B 109.5 . . ?
H23A C23 H23B 109.5 . . ?
S1 C23 H23C 109.5 . . ?
H23A C23 H23C 109.5 . . ?
H23B C23 H23C 109.5 . . ?
C25 C24 C29 115.7(2) . . ?
C25 C24 C8 124.0(2) . . ?
C29 C24 C8 120.3(2) . . ?
C26 C25 C24 123.1(2) . . ?
C26 C25 S1 118.08(19) . . ?
C24 C25 S1 118.67(17) . . ?
C27 C26 C25 119.3(2) . . ?
C27 C26 H26A 120.4 . . ?
C25 C26 H26A 120.4 . . ?
C26 C27 C28 119.4(2) . . ?
C26 C27 H27A 120.3 . . ?
C28 C27 H27A 120.3 . . ?
C29 C28 C27 121.0(2) . . ?
C29 C28 H28A 119.5 . . ?
C27 C28 H28A 119.5 . . ?
C28 C29 C24 121.6(2) . . ?
C28 C29 H29A 119.2 . . ?
C24 C29 H29A 119.2 . . ?
C31 C30 C35 118.4(2) . . ?
C31 C30 C43 133.6(2) . . ?
C35 C30 C43 107.72(18) . . ?
C32 C31 C30 119.5(2) . . ?
C32 C31 H31A 120.2 . . ?
C30 C31 H31A 120.2 . . ?
C31 C32 C33 121.3(2) . . ?
C31 C32 H32A 119.3 . . ?
C33 C32 H32A 119.3 . . ?
C34 C33 C32 120.4(2) . . ?
C34 C33 H33A 119.8 . . ?
C32 C33 H33A 119.8 . . ?
C33 C34 C35 119.4(2) . . ?
C33 C34 H34A 120.3 . . ?
C35 C34 H34A 120.3 . . ?
C34 C35 C30 121.0(2) . . ?
C34 C35 C36 130.4(2) . . ?
C30 C35 C36 108.60(19) . . ?
C51 C36 C35 108.46(19) . . ?
C51 C36 C37 128.1(2) . . ?
C35 C36 C37 123.4(2) . . ?
C38 C37 C42 118.2(2) . . ?
C38 C37 C36 121.4(2) . . ?
C42 C37 C36 120.4(2) . . ?
C39 C38 C37 120.9(2) . . ?
C39 C38 H38A 119.6 . . ?
C37 C38 H38A 119.6 . . ?
C40 C39 C38 120.1(3) . . ?
C40 C39 H39A 120.0 . . ?
C38 C39 H39A 120.0 . . ?
C41 C40 C39 120.2(2) . . ?
C41 C40 H40A 119.9 . . ?
C39 C40 H40A 119.9 . . ?
C40 C41 C42 120.0(3) . . ?
C40 C41 H41A 120.0 . . ?
C42 C41 H41A 120.0 . . ?
C41 C42 C37 120.6(2) . . ?
C41 C42 H42A 119.7 . . ?
C37 C42 H42A 119.7 . . ?
C44 C43 C30 125.9(2) . . ?
C44 C43 C51 128.1(2) . . ?
C30 C43 C51 105.65(18) . . ?
N2 C44 C43 128.5(2) . . ?
N2 C44 C45 110.46(19) . . ?
C43 C44 C45 121.1(2) . . ?
C46 C45 C50 119.6(2) . . ?
C46 C45 C44 120.7(2) . . ?
C50 C45 C44 119.8(2) . . ?
C47 C46 C45 120.1(3) . . ?
C47 C46 H46A 119.9 . . ?
C45 C46 H46A 119.9 . . ?
C46 C47 C48 120.1(3) . . ?
C46 C47 H47A 119.9 . . ?
C48 C47 H47A 119.9 . . ?
C47 C48 C49 120.3(3) . . ?
C47 C48 H48A 119.8 . . ?
C49 C48 H48A 119.8 . . ?
C48 C49 C50 120.5(3) . . ?
C48 C49 H49A 119.8 . . ?
C50 C49 H49A 119.8 . . ?
C49 C50 C45 119.3(3) . . ?
C49 C50 H50A 120.3 . . ?
C45 C50 H50A 120.3 . . ?
C36 C51 C43 109.49(19) . . ?
C36 C51 C52 125.39(19) . . ?
C43 C51 C52 123.81(19) . . ?
C57 C52 C53 116.2(2) . . ?
C57 C52 C51 119.9(2) . . ?
C53 C52 C51 123.71(19) . . ?
C54 C53 C52 123.0(2) . . ?
C54 C53 S2 117.31(17) . . ?
C52 C53 S2 119.18(16) . . ?
C55 C54 C53 118.6(2) . . ?
C55 C54 H54A 120.7 . . ?
C53 C54 H54A 120.7 . . ?
C54 C55 C56 120.0(2) . . ?
C54 C55 H55A 120.0 . . ?
C56 C55 H55A 120.0 . . ?
C55 C56 C57 121.0(2) . . ?
C55 C56 H56A 119.5 . . ?
C57 C56 H56A 119.5 . . ?
C56 C57 C52 121.1(2) . . ?
C56 C57 H57A 119.5 . . ?
C52 C57 H57A 119.5 . . ?
S2 C58 H58A 109.5 . . ?
S2 C58 H58B 109.5 . . ?
H58A C58 H58B 109.5 . . ?
S2 C58 H58C 109.5 . . ?
H58A C58 H58C 109.5 . . ?
H58B C58 H58C 109.5 . . ?
C16 N1 S1 121.62(17) . . ?
C44 N2 S2 122.56(16) . . ?
O1 S1 N1 111.17(11) . . ?
O1 S1 C25 109.37(11) . . ?
N1 S1 C25 108.82(11) . . ?
O1 S1 C23 109.03(13) . . ?
N1 S1 C23 111.80(13) . . ?
C25 S1 C23 106.53(13) . . ?
O2 S2 N2 111.76(11) . . ?
O2 S2 C53 109.63(10) . . ?
N2 S2 C53 107.65(11) . . ?
O2 S2 C58 108.50(12) . . ?
N2 S2 C58 111.98(12) . . ?
C53 S2 C58 107.19(12) . . ?

loop_
_geom_bond_atom_site_label_1
_geom_bond_atom_site_label_2
_geom_bond_distance
_geom_bond_site_symmetry_2
_geom_bond_publ_flag
C1 C2 1.384(4) . ?
C1 C6 1.398(3) . ?
C1 H1A 0.9300 . ?
C2 C3 1.384(4) . ?
C2 H2A 0.9300 . ?
C3 C4 1.366(4) . ?
C3 H3A 0.9300 . ?
C4 C5 1.398(3) . ?
C4 H4A 0.9300 . ?
C5 C6 1.403(3) . ?
C5 C9 1.453(3) . ?
C6 C7 1.467(3) . ?
C7 C16 1.372(3) . ?
C7 C8 1.474(3) . ?
C8 C9 1.371(3) . ?
C8 C24 1.479(3) . ?
C9 C10 1.481(3) . ?
C10 C15 1.386(4) . ?
C10 C11 1.386(4) . ?
C11 C12 1.374(4) . ?
C11 H11A 0.9300 . ?
C12 C13 1.358(5) . ?
C12 H12A 0.9300 . ?
C13 C14 1.375(6) . ?
C13 H13A 0.9300 . ?
C14 C15 1.389(5) . ?
C14 H14A 0.9300 . ?
C15 H15A 0.9300 . ?
C16 N1 1.375(3) . ?
C16 C17 1.483(3) . ?
C17 C22 1.379(4) . ?
C17 C18 1.388(4) . ?
C18 C19 1.379(4) . ?
C18 H18A 0.9300 . ?
C19 C20 1.354(4) . ?
C19 H19A 0.9300 . ?
C20 C21 1.365(5) . ?
C20 H20A 0.9300 . ?
C21 C22 1.395(4) . ?
C21 H21A 0.9300 . ?
C22 H22A 0.9300 . ?
C23 S1 1.765(3) . ?
C23 H23A 0.9600 . ?
C23 H23B 0.9600 . ?
C23 H23C 0.9600 . ?
C24 C25 1.397(3) . ?
C24 C29 1.400(3) . ?
C25 C26 1.393(3) . ?
C25 S1 1.753(2) . ?
C26 C27 1.368(4) . ?
C26 H26A 0.9300 . ?
C27 C28 1.384(4) . ?
C27 H27A 0.9300 . ?
C28 C29 1.379(3) . ?
C28 H28A 0.9300 . ?
C29 H29A 0.9300 . ?
C30 C31 1.405(3) . ?
C30 C35 1.410(3) . ?
C30 C43 1.466(3) . ?
C31 C32 1.374(4) . ?
C31 H31A 0.9300 . ?
C32 C33 1.388(4) . ?
C32 H32A 0.9300 . ?
C33 C34 1.369(4) . ?
C33 H33A 0.9300 . ?
C34 C35 1.391(3) . ?
C34 H34A 0.9300 . ?
C35 C36 1.452(3) . ?
C36 C51 1.373(3) . ?
C36 C37 1.483(3) . ?
C37 C38 1.385(3) . ?
C37 C42 1.394(3) . ?
C38 C39 1.380(3) . ?
C38 H38A 0.9300 . ?
C39 C40 1.376(4) . ?
C39 H39A 0.9300 . ?
C40 C41 1.364(4) . ?
C40 H40A 0.9300 . ?
C41 C42 1.389(4) . ?
C41 H41A 0.9300 . ?
C42 H42A 0.9300 . ?
C43 C44 1.378(3) . ?
C43 C51 1.468(3) . ?
C44 N2 1.375(3) . ?
C44 C45 1.486(3) . ?
C45 C46 1.388(3) . ?
C45 C50 1.389(3) . ?
C46 C47 1.373(4) . ?
C46 H46A 0.9300 . ?
C47 C48 1.369(4) . ?
C47 H47A 0.9300 . ?
C48 C49 1.373(4) . ?
C48 H48A 0.9300 . ?
C49 C50 1.380(4) . ?
C49 H49A 0.9300 . ?
C50 H50A 0.9300 . ?
C51 C52 1.486(3) . ?
C52 C57 1.387(3) . ?
C52 C53 1.397(3) . ?
C53 C54 1.389(3) . ?
C53 S2 1.752(2) . ?
C54 C55 1.368(3) . ?
C54 H54A 0.9300 . ?
C55 C56 1.371(3) . ?
C55 H55A 0.9300 . ?
C56 C57 1.383(3) . ?
C56 H56A 0.9300 . ?
C57 H57A 0.9300 . ?
C58 S2 1.757(3) . ?
C58 H58A 0.9600 . ?
C58 H58B 0.9600 . ?
C58 H58C 0.9600 . ?
N1 S1 1.557(2) . ?
N2 S2 1.546(2) . ?
O1 S1 1.4337(18) . ?
O2 S2 1.4422(17) . ?

loop_
_geom_torsion_atom_site_label_1
_geom_torsion_atom_site_label_2
_geom_torsion_atom_site_label_3
_geom_torsion_atom_site_label_4
_geom_torsion
_geom_torsion_site_symmetry_1
_geom_torsion_site_symmetry_2
_geom_torsion_site_symmetry_3
_geom_torsion_site_symmetry_4
_geom_torsion_publ_flag
C6 C1 C2 C3 1.4(4) . . . . ?
C1 C2 C3 C4 0.6(5) . . . . ?
C2 C3 C4 C5 -1.2(4) . . . . ?
C3 C4 C5 C6 -0.2(4) . . . . ?
C3 C4 C5 C9 176.3(2) . . . . ?
C2 C1 C6 C5 -2.8(4) . . . . ?
C2 C1 C6 C7 -174.7(3) . . . . ?
C4 C5 C6 C1 2.2(4) . . . . ?
C9 C5 C6 C1 -175.0(2) . . . . ?
C4 C5 C6 C7 176.0(2) . . . . ?
C9 C5 C6 C7 -1.2(3) . . . . ?
C1 C6 C7 C16 -3.6(4) . . . . ?
C5 C6 C7 C16 -176.3(2) . . . . ?
C1 C6 C7 C8 173.2(3) . . . . ?
C5 C6 C7 C8 0.6(3) . . . . ?
C16 C7 C8 C9 177.0(2) . . . . ?
C6 C7 C8 C9 0.4(3) . . . . ?
C16 C7 C8 C24 -10.3(4) . . . . ?
C6 C7 C8 C24 173.0(2) . . . . ?
C7 C8 C9 C5 -1.1(3) . . . . ?
C24 C8 C9 C5 -173.8(2) . . . . ?
C7 C8 C9 C10 -177.9(2) . . . . ?
C24 C8 C9 C10 9.4(4) . . . . ?
C4 C5 C9 C8 -175.3(2) . . . . ?
C6 C5 C9 C8 1.5(3) . . . . ?
C4 C5 C9 C10 1.7(4) . . . . ?
C6 C5 C9 C10 178.6(2) . . . . ?
C8 C9 C10 C15 -134.1(3) . . . . ?
C5 C9 C10 C15 49.4(3) . . . . ?
C8 C9 C10 C11 49.6(4) . . . . ?
C5 C9 C10 C11 -126.8(3) . . . . ?
C15 C10 C11 C12 -0.4(4) . . . . ?
C9 C10 C11 C12 176.0(2) . . . . ?
C10 C11 C12 C13 -0.6(5) . . . . ?
C11 C12 C13 C14 1.0(5) . . . . ?
C12 C13 C14 C15 -0.5(6) . . . . ?
C11 C10 C15 C14 0.9(4) . . . . ?
C9 C10 C15 C14 -175.4(3) . . . . ?
C13 C14 C15 C10 -0.5(5) . . . . ?
C6 C7 C16 N1 153.9(2) . . . . ?
C8 C7 C16 N1 -22.2(4) . . . . ?
C6 C7 C16 C17 -26.2(4) . . . . ?
C8 C7 C16 C17 157.7(2) . . . . ?
C7 C16 C17 C22 130.1(3) . . . . ?
N1 C16 C17 C22 -50.0(3) . . . . ?
C7 C16 C17 C18 -53.2(3) . . . . ?
N1 C16 C17 C18 126.7(3) . . . . ?
C22 C17 C18 C19 0.7(4) . . . . ?
C16 C17 C18 C19 -176.1(3) . . . . ?
C17 C18 C19 C20 -1.3(5) . . . . ?
C18 C19 C20 C21 0.8(5) . . . . ?
C19 C20 C21 C22 0.3(5) . . . . ?
C18 C17 C22 C21 0.4(4) . . . . ?
C16 C17 C22 C21 177.1(3) . . . . ?
C20 C21 C22 C17 -0.8(5) . . . . ?
C9 C8 C24 C25 -144.3(2) . . . . ?
C7 C8 C24 C25 44.2(3) . . . . ?
C9 C8 C24 C29 35.7(3) . . . . ?
C7 C8 C24 C29 -135.8(2) . . . . ?
C29 C24 C25 C26 -1.2(3) . . . . ?
C8 C24 C25 C26 178.8(2) . . . . ?
C29 C24 C25 S1 173.89(17) . . . . ?
C8 C24 C25 S1 -6.1(3) . . . . ?
C24 C25 C26 C27 0.1(4) . . . . ?
S1 C25 C26 C27 -175.0(2) . . . . ?
C25 C26 C27 C28 0.9(4) . . . . ?
C26 C27 C28 C29 -0.6(4) . . . . ?
C27 C28 C29 C24 -0.6(4) . . . . ?
C25 C24 C29 C28 1.4(3) . . . . ?
C8 C24 C29 C28 -178.6(2) . . . . ?
C35 C30 C31 C32 -0.6(3) . . . . ?
C43 C30 C31 C32 -173.5(2) . . . . ?
C30 C31 C32 C33 0.6(4) . . . . ?
C31 C32 C33 C34 0.5(4) . . . . ?
C32 C33 C34 C35 -1.4(4) . . . . ?
C33 C34 C35 C30 1.3(4) . . . . ?
C33 C34 C35 C36 178.1(2) . . . . ?
C31 C30 C35 C34 -0.3(3) . . . . ?
C43 C30 C35 C34 174.3(2) . . . . ?
C31 C30 C35 C36 -177.8(2) . . . . ?
C43 C30 C35 C36 -3.2(2) . . . . ?
C34 C35 C36 C51 -174.8(2) . . . . ?
C30 C35 C36 C51 2.4(3) . . . . ?
C34 C35 C36 C37 3.6(4) . . . . ?
C30 C35 C36 C37 -179.3(2) . . . . ?
C51 C36 C37 C38 51.5(3) . . . . ?
C35 C36 C37 C38 -126.6(2) . . . . ?
C51 C36 C37 C42 -131.0(3) . . . . ?
C35 C36 C37 C42 51.0(3) . . . . ?
C42 C37 C38 C39 0.5(4) . . . . ?
C36 C37 C38 C39 178.0(2) . . . . ?
C37 C38 C39 C40 -0.5(4) . . . . ?
C38 C39 C40 C41 0.0(5) . . . . ?
C39 C40 C41 C42 0.4(5) . . . . ?
C40 C41 C42 C37 -0.5(4) . . . . ?
C38 C37 C42 C41 0.0(4) . . . . ?
C36 C37 C42 C41 -177.6(2) . . . . ?
C31 C30 C43 C44 2.5(4) . . . . ?
C35 C30 C43 C44 -170.9(2) . . . . ?
C31 C30 C43 C51 176.2(2) . . . . ?
C35 C30 C43 C51 2.8(2) . . . . ?
C30 C43 C44 N2 154.1(2) . . . . ?
C51 C43 C44 N2 -18.2(4) . . . . ?
C30 C43 C44 C45 -25.0(3) . . . . ?
C51 C43 C44 C45 162.7(2) . . . . ?
N2 C44 C45 C46 130.4(2) . . . . ?
C43 C44 C45 C46 -50.4(3) . . . . ?
N2 C44 C45 C50 -49.4(3) . . . . ?
C43 C44 C45 C50 129.8(2) . . . . ?
C50 C45 C46 C47 -1.6(4) . . . . ?
C44 C45 C46 C47 178.6(2) . . . . ?
C45 C46 C47 C48 -1.0(4) . . . . ?
C46 C47 C48 C49 1.9(5) . . . . ?
C47 C48 C49 C50 -0.1(5) . . . . ?
C48 C49 C50 C45 -2.6(4) . . . . ?
C46 C45 C50 C49 3.4(4) . . . . ?
C44 C45 C50 C49 -176.8(2) . . . . ?
C35 C36 C51 C43 -0.6(2) . . . . ?
C37 C36 C51 C43 -178.8(2) . . . . ?
C35 C36 C51 C52 -167.8(2) . . . . ?
C37 C36 C51 C52 13.9(4) . . . . ?
C44 C43 C51 C36 172.2(2) . . . . ?
C30 C43 C51 C36 -1.3(2) . . . . ?
C44 C43 C51 C52 -20.3(4) . . . . ?
C30 C43 C51 C52 166.2(2) . . . . ?
C36 C51 C52 C57 37.3(3) . . . . ?
C43 C51 C52 C57 -128.2(2) . . . . ?
C36 C51 C52 C53 -147.5(2) . . . . ?
C43 C51 C52 C53 46.9(3) . . . . ?
C57 C52 C53 C54 2.7(3) . . . . ?
C51 C52 C53 C54 -172.6(2) . . . . ?
C57 C52 C53 S2 174.49(16) . . . . ?
C51 C52 C53 S2 -0.8(3) . . . . ?
C52 C53 C54 C55 -1.5(3) . . . . ?
S2 C53 C54 C55 -173.46(18) . . . . ?
C53 C54 C55 C56 -0.1(4) . . . . ?
C54 C55 C56 C57 0.4(4) . . . . ?
C55 C56 C57 C52 0.9(4) . . . . ?
C53 C52 C57 C56 -2.4(3) . . . . ?
C51 C52 C57 C56 173.1(2) . . . . ?
C7 C16 N1 S1 -17.4(4) . . . . ?
C17 C16 N1 S1 162.68(18) . . . . ?
C43 C44 N2 S2 -13.1(3) . . . . ?
C45 C44 N2 S2 166.13(17) . . . . ?
C16 N1 S1 O1 -170.3(2) . . . . ?
C16 N1 S1 C25 69.2(2) . . . . ?
C16 N1 S1 C23 -48.2(2) . . . . ?
C26 C25 S1 O1 -3.0(2) . . . . ?
C24 C25 S1 O1 -178.31(18) . . . . ?
C26 C25 S1 N1 118.6(2) . . . . ?
C24 C25 S1 N1 -56.7(2) . . . . ?
C26 C25 S1 C23 -120.7(2) . . . . ?
C24 C25 S1 C23 64.0(2) . . . . ?
C44 N2 S2 O2 -174.53(18) . . . . ?
C44 N2 S2 C53 65.0(2) . . . . ?
C44 N2 S2 C58 -52.5(2) . . . . ?
C54 C53 S2 O2 -10.5(2) . . . . ?
C52 C53 S2 O2 177.26(17) . . . . ?
C54 C53 S2 N2 111.30(19) . . . . ?
C52 C53 S2 N2 -61.0(2) . . . . ?
C54 C53 S2 C58 -128.06(19) . . . . ?
C52 C53 S2 C58 59.7(2) . . . . ?
